data_4106219
loop_
_publ_author_name
'Pradeep P. Kapadia'
'Lindsay R. Ditzler'
'Jonas Baltrusaitis'
'Dale C. Swenson'
'Alexei V. Tivanski'
'F. Christopher Pigge'

_publ_section_title
;
 Semiconducting Organic Assemblies Prepared from Tetraphenylethylene
 Tetracarboxylic Acid and Bis(pyridine)s via Charge-Assisted Hydrogen
 Bonding
;
_journal_name_full 'Journal of the American Chemical Society'
_journal_page_first 8490
_journal_page_last 8493
_journal_paper_doi 10.1021/ja203001z
_journal_volume 133
_journal_year 2011
_chemical_formula_moiety '(C10 H10 N2)+2, (C34 H26 O12)-2, 3(C1 H4 O1)'
_chemical_formula_sum 'C47 H48 N2 O15'
_chemical_formula_weight 880.87
_chemical_name_systematic
; 
 ? 
;
_space_group_IT_number 2
_symmetry_cell_setting triclinic
_symmetry_space_group_name_Hall '-P 1'
_symmetry_space_group_name_H-M 'P -1'
_atom_sites_solution_hydrogens geom
_atom_sites_solution_primary direct
_atom_sites_solution_secondary difmap
_audit_creation_method SHELXL-97
_cell_angle_alpha 99.907(5)
_cell_angle_beta 98.249(5)
_cell_angle_gamma 90.148(5)
_cell_formula_units_Z 2
_cell_length_a 9.4628(10)
_cell_length_b 14.4930(15)
_cell_length_c 16.2100(17)
_cell_measurement_reflns_used 7651
_cell_measurement_temperature 150(2)
_cell_measurement_theta_max 25.3
_cell_measurement_theta_min 1.0
_cell_volume 2166.5(4)
_computing_cell_refinement 'HKL Scalepack (Otwinowski & Minor, 1997)'
_computing_data_collection 'Collect (Nonius BV< 1997-2000)'
_computing_data_reduction 'HKL Denzo, Scalepack (Otwinowski & Minor, 1997)'
_computing_molecular_graphics 'SHELXTL v6.1 (Sheldrick, 2008)'
_computing_publication_material 'SHELXTL v6.1 (Sheldrick, 2008)'
_computing_structure_refinement 'SHELXTL v6.1 (Sheldrick, 2008)'
_computing_structure_solution 'SHELXTL v6.1 (Sheldrick, 2008)'
_diffrn_ambient_temperature 150(2)
_diffrn_detector_area_resol_mean 9
_diffrn_measured_fraction_theta_full 0.997
_diffrn_measured_fraction_theta_max 0.997
_diffrn_measurement_device_type 'Nonius KappaCCD'
_diffrn_measurement_method 'CCD phi and omega scans'
_diffrn_radiation_monochromator graphite
_diffrn_radiation_source 'fine-focus sealed tube'
_diffrn_radiation_type MoK\a
_diffrn_radiation_wavelength 0.71073
_diffrn_reflns_av_R_equivalents 0.0559
_diffrn_reflns_av_sigmaI/netI 0.0828
_diffrn_reflns_limit_h_max 10
_diffrn_reflns_limit_h_min -10
_diffrn_reflns_limit_k_max 15
_diffrn_reflns_limit_k_min -15
_diffrn_reflns_limit_l_max 17
_diffrn_reflns_limit_l_min -17
_diffrn_reflns_number 30930
_diffrn_reflns_theta_full 23.00
_diffrn_reflns_theta_max 23.00
_diffrn_reflns_theta_min 3.1
_diffrn_standards_number 0
_exptl_absorpt_coefficient_mu 0.101
_exptl_absorpt_correction_T_max 0.9960
_exptl_absorpt_correction_T_min 0.9761
_exptl_absorpt_correction_type multi-scan
_exptl_absorpt_process_details 'HKL Scalepack (Otwinowski & Minor, 1997)'
_exptl_crystal_colour orange
_exptl_crystal_density_diffrn 1.350
_exptl_crystal_description blade
_exptl_crystal_F_000 928
_exptl_crystal_size_max 0.24
_exptl_crystal_size_mid 0.10
_exptl_crystal_size_min 0.04
_refine_diff_density_max 0.901
_refine_diff_density_min -0.373
_refine_diff_density_rms 0.079
_refine_ls_extinction_method none
_refine_ls_goodness_of_fit_ref 1.030
_refine_ls_hydrogen_treatment constr
_refine_ls_matrix_type full
_refine_ls_number_parameters 590
_refine_ls_number_reflns 6016
_refine_ls_number_restraints 54
_refine_ls_restrained_S_all 1.028
_refine_ls_R_factor_all 0.1719
_refine_ls_R_factor_gt 0.1067
_refine_ls_shift/su_max 0.008
_refine_ls_shift/su_mean 0.001
_refine_ls_structure_factor_coef Fsqd
_refine_ls_weighting_details 'calc w=1/[\s^2^(Fo^2^)+(0.1465P)^2^+8.0290P] where P=(Fo^2^+2Fc^2^)/3'
_refine_ls_weighting_scheme calc
_refine_ls_wR_factor_gt 0.2815
_refine_ls_wR_factor_ref 0.3246
_reflns_number_gt 3505
_reflns_number_total 6016
_reflns_threshold_expression >2sigma(I)
_cod_data_source_file ja203001z_si_004.cif
_cod_data_source_block fcp108
_cod_original_sg_symbol_Hall ' -P 1 '
_cod_original_sg_symbol_H-M ' P -1 '
_cod_database_code 4106219

loop_
_symmetry_equiv_pos_as_xyz
'x, y, z'
'-x, -y, -z'

loop_
_atom_site_label
_atom_site_type_symbol
_atom_site_fract_x
_atom_site_fract_y
_atom_site_fract_z
_atom_site_U_iso_or_equiv
_atom_site_adp_type
_atom_site_occupancy
_atom_site_symmetry_multiplicity
_atom_site_calc_flag
_atom_site_refinement_flags
_atom_site_disorder_assembly
_atom_site_disorder_group
O1 O -0.0539(14) 0.9506(6) 0.1685(6) 0.200(7) Uani 1 1 d . . .
H1 H -0.0988 0.9823 0.1351 0.301 Uiso 1 1 calc R . .
N1 N -0.6011(6) 0.6325(5) -0.0795(4) 0.0544(17) Uani 1 1 d . . .
H1A H -0.6896 0.6310 -0.1055 0.065 Uiso 1 1 calc R . .
C1 C -0.3250(7) 0.6375(5) 0.0036(4) 0.0425(17) Uani 1 1 d . . .
O2 O 0.4300(12) 1.0804(6) 0.8988(6) 0.137(4) Uani 1 1 d . . .
N2 N 0.1013(6) 0.6485(4) 0.1339(4) 0.0515(16) Uani 1 1 d . . .
H2A H 0.1902 0.6505 0.1594 0.062 Uiso 1 1 calc R . .
C2 C -0.4119(8) 0.7139(5) 0.0185(5) 0.054(2) Uani 1 1 d . . .
H2B H -0.3774 0.7688 0.0572 0.065 Uiso 1 1 calc R . .
O3 O 0.5587(9) 1.0107(5) 0.8057(5) 0.110(3) Uani 1 1 d . . .
H3B H 0.5884 1.0648 0.8035 0.165 Uiso 1 1 calc R . .
C3 C -0.5502(8) 0.7082(6) -0.0244(5) 0.057(2) Uani 1 1 d . . .
H3A H -0.6104 0.7600 -0.0142 0.069 Uiso 1 1 calc R . .
O4 O 0.0208(7) 1.0875(4) 0.2334(4) 0.0842(19) Uani 1 1 d . . .
C4 C -0.5186(8) 0.5589(6) -0.0954(5) 0.051(2) Uani 1 1 d . . .
H4A H -0.5549 0.5056 -0.1357 0.061 Uiso 1 1 calc R . .
O5 O -0.1546(7) 0.2097(4) 0.0807(6) 0.107(3) Uani 1 1 d . . .
C5 C -0.3807(7) 0.5599(5) -0.0535(5) 0.0463(18) Uani 1 1 d . . .
H5A H -0.3236 0.5066 -0.0643 0.056 Uiso 1 1 calc R . .
O6 O 0.5059(7) 0.8413(4) 0.8475(4) 0.083(2) Uani 1 1 d . . .
C6 C -0.1764(8) 0.6420(5) 0.0505(4) 0.0469(18) Uani 1 1 d . . .
O7 O 0.6510(6) 0.1847(4) 0.7999(4) 0.0745(17) Uani 1 1 d . . .
C7 C -0.0983(8) 0.7250(5) 0.0742(5) 0.054(2) Uani 1 1 d . . .
H7A H -0.1400 0.7818 0.0624 0.065 Uiso 1 1 calc R . .
O8 O 0.0358(6) 0.8661(4) 0.2898(4) 0.0661(16) Uani 1 1 d . . .
C8 C 0.0404(9) 0.7261(6) 0.1149(5) 0.060(2) Uani 1 1 d . . .
H8A H 0.0935 0.7838 0.1297 0.072 Uiso 1 1 calc R . .
O9 O 0.6307(5) 0.3394(4) 0.8066(3) 0.0590(14) Uani 1 1 d . . .
C9 C 0.0264(8) 0.5669(5) 0.1140(5) 0.0491(19) Uani 1 1 d . . .
H9A H 0.0690 0.5119 0.1293 0.059 Uiso 1 1 calc R . .
O10 O -0.1305(5) 0.3593(3) 0.1378(3) 0.0528(13) Uani 1 1 d . . .
C10 C -0.1117(7) 0.5617(5) 0.0715(4) 0.0469(19) Uani 1 1 d . . .
H10A H -0.1623 0.5031 0.0566 0.056 Uiso 1 1 calc R . .
O11 O 0.3423(5) 0.3239(4) 0.7691(3) 0.0505(13) Uani 1 1 d . . .
C11 C 0.1985(7) 0.7002(5) 0.4663(5) 0.0486(19) Uani 1 1 d . . .
O12 O 0.1570(5) 0.3534(3) 0.1714(3) 0.0461(12) Uani 1 1 d . . .
C12 C 0.2769(8) 0.7800(5) 0.4585(5) 0.058(2) Uani 1 1 d . . .
H12A H 0.3660 0.7955 0.4937 0.070 Uiso 1 1 calc R . .
C13 C 0.2269(8) 0.8364(5) 0.4006(6) 0.062(2) Uani 1 1 d . . .
H13A H 0.2809 0.8902 0.3961 0.075 Uiso 1 1 calc R . .
C14 C 0.0968(8) 0.8135(5) 0.3492(5) 0.053(2) Uani 1 1 d . . .
C15 C 0.0196(8) 0.7361(5) 0.3555(5) 0.052(2) Uani 1 1 d . . .
H15A H -0.0681 0.7200 0.3192 0.062 Uiso 1 1 calc R . .
C16 C 0.0680(7) 0.6819(5) 0.4137(5) 0.0488(19) Uani 1 1 d . . .
H16A H 0.0108 0.6297 0.4187 0.059 Uiso 1 1 calc R . .
C17 C 0.2201(7) 0.4948(5) 0.4218(4) 0.0399(17) Uani 1 1 d . . .
C18 C 0.2822(7) 0.5239(5) 0.3578(5) 0.0417(18) Uani 1 1 d . . .
H18A H 0.3429 0.5784 0.3709 0.050 Uiso 1 1 calc R . .
C19 C 0.2581(7) 0.4759(5) 0.2755(5) 0.0453(19) Uani 1 1 d . . .
H19A H 0.3010 0.4978 0.2327 0.054 Uiso 1 1 calc R . .
C20 C 0.1710(7) 0.3957(5) 0.2554(4) 0.0403(17) Uani 1 1 d . . .
C21 C 0.1079(7) 0.3634(5) 0.3173(5) 0.0428(18) Uani 1 1 d . . .
H21A H 0.0482 0.3085 0.3037 0.051 Uiso 1 1 calc R . .
C22 C 0.1337(7) 0.4133(5) 0.4010(5) 0.0440(18) Uani 1 1 d . . .
H22A H 0.0917 0.3912 0.4440 0.053 Uiso 1 1 calc R . .
C23 C 0.2775(7) 0.4860(5) 0.5782(4) 0.0374(16) Uani 1 1 d . . .
C24 C 0.3581(7) 0.4064(5) 0.5671(4) 0.0410(17) Uani 1 1 d . . .
H24A H 0.3957 0.3894 0.5154 0.049 Uiso 1 1 calc R . .
C25 C 0.3859(7) 0.3505(5) 0.6288(5) 0.0433(18) Uani 1 1 d . . .
H25A H 0.4441 0.2974 0.6204 0.052 Uiso 1 1 calc R . .
C26 C 0.3266(7) 0.3741(5) 0.7035(5) 0.0439(18) Uani 1 1 d . . .
C27 C 0.2441(7) 0.4509(5) 0.7150(5) 0.0455(18) Uani 1 1 d . . .
H27A H 0.2035 0.4663 0.7658 0.055 Uiso 1 1 calc R . .
C28 C 0.2191(7) 0.5069(5) 0.6534(5) 0.0443(18) Uani 1 1 d . . .
H28A H 0.1613 0.5601 0.6625 0.053 Uiso 1 1 calc R . .
C29 C 0.3158(7) 0.6934(5) 0.6155(5) 0.0480(19) Uani 1 1 d . . .
C30 C 0.4442(8) 0.6693(5) 0.6579(5) 0.050(2) Uani 1 1 d . . .
H30A H 0.4930 0.6167 0.6333 0.061 Uiso 1 1 calc R . .
C31 C 0.5023(8) 0.7198(5) 0.7347(5) 0.051(2) Uani 1 1 d . . .
H31A H 0.5903 0.7017 0.7627 0.061 Uiso 1 1 calc R . .
C32 C 0.4356(9) 0.7955(5) 0.7711(5) 0.059(2) Uani 1 1 d . . .
C33 C 0.3074(9) 0.8222(6) 0.7312(6) 0.069(3) Uani 1 1 d . . .
H33A H 0.2599 0.8749 0.7567 0.082 Uiso 1 1 calc R . .
C34 C 0.2487(8) 0.7706(6) 0.6531(6) 0.063(2) Uani 1 1 d . . .
H34A H 0.1607 0.7889 0.6251 0.076 Uiso 1 1 calc R . .
C35 C 0.2542(7) 0.6411(5) 0.5297(5) 0.0445(18) Uani 1 1 d . . .
C36 C 0.2492(7) 0.5457(5) 0.5114(4) 0.0417(18) Uani 1 1 d . . .
C37 C 0.0970(10) 0.9561(5) 0.2925(6) 0.071(3) Uani 1 1 d . . .
H37A H 0.1967 0.9499 0.2807 0.086 Uiso 1 1 calc R . .
H37B H 0.0988 0.9937 0.3498 0.086 Uiso 1 1 calc R . .
C38 C 0.0139(12) 1.0040(7) 0.2297(7) 0.079(3) Uani 1 1 d . . .
C39 C 0.0786(8) 0.2678(5) 0.1463(5) 0.051(2) Uani 1 1 d . . .
H39A H 0.0918 0.2323 0.1937 0.061 Uiso 1 1 calc R . .
H39B H 0.1179 0.2303 0.0982 0.061 Uiso 1 1 calc R . .
C40 C -0.0803(8) 0.2788(6) 0.1202(5) 0.056(2) Uani 1 1 d . . .
C41 C 0.4211(8) 0.2396(5) 0.7607(5) 0.053(2) Uani 1 1 d . . .
H41A H 0.4069 0.2094 0.7004 0.063 Uiso 1 1 calc R . .
H41B H 0.3821 0.1961 0.7932 0.063 Uiso 1 1 calc R . .
C42 C 0.5798(9) 0.2546(6) 0.7910(5) 0.057(2) Uani 1 1 d . . .
C43 C 0.4503(16) 0.9165(7) 0.8876(6) 0.103(4) Uani 1 1 d . . .
H43A H 0.4855 0.9208 0.9487 0.124 Uiso 1 1 calc R . .
H43B H 0.3457 0.9049 0.8801 0.8(5) Uiso 1 1 calc R . .
C44 C 0.4755(13) 1.0155(7) 0.8646(6) 0.077(3) Uani 1 1 d . . .
C71 C -0.171(3) -0.0207(17) -0.0391(16) 0.156(6) Uani 0.60 1 d PDU A 1
O72 O -0.079(2) 0.0371(11) 0.0308(10) 0.145(5) Uani 0.60 1 d PDU A 1
C71' C -0.190(6) 0.020(3) -0.0353(19) 0.156(6) Uani 0.40 1 d PDU B 2
O72' O -0.207(3) 0.0169(17) 0.0524(15) 0.145(7) Uani 0.40 1 d PDU B 2
C73 C 0.2489(16) 0.0322(12) 0.6144(12) 0.168(6) Uani 1 1 d DU . .
O74 O 0.3856(11) 0.0546(8) 0.5882(7) 0.161(4) Uani 1 1 d DU . .
C75 C 0.331(2) 0.1518(10) 0.3985(13) 0.195(7) Uani 1 1 d DU . .
O76 O 0.3927(12) 0.0692(7) 0.4276(8) 0.175(4) Uani 1 1 d DU . .

loop_
_atom_site_aniso_label
_atom_site_aniso_U_11
_atom_site_aniso_U_22
_atom_site_aniso_U_33
_atom_site_aniso_U_23
_atom_site_aniso_U_13
_atom_site_aniso_U_12
O1 0.349(16) 0.084(6) 0.134(8) 0.068(6) -0.138(10) -0.074(8)
N1 0.037(3) 0.061(4) 0.064(4) 0.019(4) -0.006(3) -0.003(3)
C1 0.038(4) 0.050(4) 0.039(4) 0.010(4) 0.004(3) -0.004(3)
O2 0.253(12) 0.061(5) 0.102(6) 0.017(5) 0.038(7) 0.005(6)
N2 0.039(3) 0.059(4) 0.053(4) 0.017(3) -0.010(3) -0.008(3)
C2 0.050(5) 0.055(5) 0.058(5) 0.013(4) 0.001(4) -0.002(4)
O3 0.150(7) 0.070(5) 0.113(6) 0.015(4) 0.034(6) -0.004(4)
C3 0.050(5) 0.053(5) 0.067(6) 0.012(4) 0.000(4) 0.000(4)
O4 0.091(5) 0.051(4) 0.117(6) 0.033(4) 0.013(4) 0.002(3)
C4 0.046(5) 0.057(5) 0.049(5) 0.014(4) -0.002(4) -0.003(4)
O5 0.059(4) 0.059(4) 0.190(8) 0.000(5) 0.002(5) -0.009(3)
C5 0.041(4) 0.051(5) 0.049(5) 0.018(4) 0.002(4) -0.001(3)
O6 0.118(5) 0.049(4) 0.071(4) 0.007(3) -0.019(4) 0.008(3)
C6 0.048(4) 0.052(5) 0.042(5) 0.018(4) 0.001(4) -0.004(4)
O7 0.073(4) 0.066(4) 0.087(5) 0.037(3) -0.008(3) 0.001(3)
C7 0.058(5) 0.046(5) 0.054(5) 0.013(4) -0.013(4) -0.001(4)
O8 0.067(4) 0.057(3) 0.081(4) 0.038(3) -0.001(3) -0.006(3)
C8 0.062(5) 0.050(5) 0.063(6) 0.016(4) -0.016(4) -0.009(4)
O9 0.049(3) 0.058(4) 0.069(4) 0.022(3) -0.008(3) -0.009(3)
C9 0.045(5) 0.057(5) 0.047(5) 0.021(4) 0.001(4) 0.002(4)
O10 0.047(3) 0.039(3) 0.069(4) 0.013(3) -0.006(3) 0.002(2)
C10 0.044(4) 0.048(4) 0.048(5) 0.010(4) 0.002(4) -0.009(3)
O11 0.043(3) 0.063(3) 0.048(3) 0.025(3) -0.002(2) -0.012(2)
C11 0.034(4) 0.049(4) 0.065(5) 0.025(4) 0.000(4) -0.004(3)
O12 0.043(3) 0.052(3) 0.045(3) 0.013(2) 0.004(2) -0.003(2)
C12 0.042(4) 0.050(5) 0.080(6) 0.023(4) -0.011(4) -0.005(4)
C13 0.045(5) 0.045(5) 0.099(7) 0.027(5) 0.001(5) -0.011(4)
C14 0.047(5) 0.047(4) 0.072(6) 0.031(4) 0.000(4) 0.002(4)
C15 0.038(4) 0.053(5) 0.066(5) 0.027(4) -0.006(4) -0.011(4)
C16 0.037(4) 0.048(4) 0.064(5) 0.023(4) 0.001(4) -0.007(3)
C17 0.030(4) 0.043(4) 0.046(5) 0.012(3) -0.002(3) 0.001(3)
C18 0.030(4) 0.047(4) 0.051(5) 0.024(4) -0.003(3) -0.010(3)
C19 0.031(4) 0.055(5) 0.055(5) 0.030(4) 0.000(3) -0.005(3)
C20 0.034(4) 0.049(4) 0.040(5) 0.018(4) 0.000(3) 0.009(3)
C21 0.040(4) 0.039(4) 0.049(5) 0.015(4) -0.004(3) -0.007(3)
C22 0.030(4) 0.056(5) 0.050(5) 0.026(4) 0.001(3) -0.001(3)
C23 0.031(4) 0.045(4) 0.034(4) 0.009(3) -0.006(3) -0.008(3)
C24 0.035(4) 0.050(4) 0.038(4) 0.014(3) -0.001(3) -0.007(3)
C25 0.034(4) 0.036(4) 0.057(5) 0.011(4) -0.006(4) -0.009(3)
C26 0.037(4) 0.049(4) 0.046(5) 0.020(4) -0.007(3) -0.013(4)
C27 0.038(4) 0.052(5) 0.046(5) 0.007(4) 0.007(3) -0.014(4)
C28 0.028(4) 0.046(4) 0.055(5) 0.009(4) -0.005(3) -0.005(3)
C29 0.037(4) 0.040(4) 0.064(5) 0.009(4) -0.001(4) 0.002(3)
C30 0.043(4) 0.044(4) 0.060(5) 0.005(4) -0.004(4) -0.003(3)
C31 0.039(4) 0.045(4) 0.064(5) 0.016(4) -0.016(4) -0.001(3)
C32 0.079(6) 0.035(4) 0.053(5) 0.000(4) -0.013(5) -0.005(4)
C33 0.066(6) 0.050(5) 0.080(7) -0.004(5) -0.008(5) 0.014(4)
C34 0.046(5) 0.061(5) 0.076(6) 0.014(5) -0.016(4) 0.001(4)
C35 0.032(4) 0.044(4) 0.057(5) 0.016(4) -0.002(3) -0.004(3)
C36 0.027(4) 0.049(5) 0.048(5) 0.015(4) -0.005(3) -0.003(3)
C37 0.076(6) 0.047(5) 0.098(7) 0.031(5) 0.013(5) -0.011(4)
C38 0.111(8) 0.058(6) 0.071(7) 0.024(5) 0.007(6) 0.000(6)
C39 0.061(5) 0.041(4) 0.054(5) 0.014(4) 0.010(4) 0.010(4)
C40 0.041(5) 0.052(5) 0.075(6) 0.016(4) 0.000(4) -0.009(4)
C41 0.061(5) 0.046(5) 0.050(5) 0.020(4) -0.005(4) -0.016(4)
C42 0.059(5) 0.068(6) 0.049(5) 0.029(4) 0.000(4) -0.004(5)
C43 0.191(13) 0.059(6) 0.059(7) 0.013(5) 0.012(7) 0.002(7)
C44 0.144(10) 0.052(6) 0.034(5) 0.007(4) 0.007(6) -0.024(6)
C71 0.183(11) 0.127(11) 0.135(9) 0.014(9) -0.046(9) 0.009(11)
O72 0.175(12) 0.117(9) 0.122(10) 0.027(8) -0.058(10) 0.019(10)
C71' 0.183(11) 0.127(11) 0.135(9) 0.014(9) -0.046(9) 0.009(11)
O72' 0.172(14) 0.119(11) 0.118(11) 0.030(10) -0.077(12) 0.007(12)
C73 0.137(11) 0.169(12) 0.194(13) 0.007(11) 0.045(10) -0.042(10)
O74 0.128(7) 0.177(9) 0.169(9) -0.013(7) 0.041(7) -0.039(7)
C75 0.218(15) 0.125(11) 0.217(15) 0.055(11) -0.078(12) -0.076(11)
O76 0.183(9) 0.135(8) 0.186(10) 0.038(7) -0.062(8) -0.059(7)

loop_
_atom_type_symbol
_atom_type_description
_atom_type_scat_dispersion_real
_atom_type_scat_dispersion_imag
_atom_type_scat_source
C C 0.0033 0.0016 'International Tables Vol C Tables 4.2.6.8 and 6.1.1.4'
H H 0.0000 0.0000 'International Tables Vol C Tables 4.2.6.8 and 6.1.1.4'
N N 0.0061 0.0033 'International Tables Vol C Tables 4.2.6.8 and 6.1.1.4'
O O 0.0106 0.0060 'International Tables Vol C Tables 4.2.6.8 and 6.1.1.4'

loop_
_geom_angle_atom_site_label_1
_geom_angle_atom_site_label_2
_geom_angle_atom_site_label_3
_geom_angle
C38 O1 H1 109.5
C3 N1 C4 120.3(7)
C3 N1 H1A 119.9
C4 N1 H1A 119.9
C5 C1 C2 118.2(6)
C5 C1 C6 122.7(6)
C2 C1 C6 119.1(6)
C8 N2 C9 119.5(6)
C8 N2 H2A 120.2
C9 N2 H2A 120.2
C3 C2 C1 118.5(7)
C3 C2 H2B 120.7
C1 C2 H2B 120.7
C44 O3 H3B 109.5
N1 C3 C2 122.1(7)
N1 C3 H3A 119.0
C2 C3 H3A 119.0
N1 C4 C5 120.3(7)
N1 C4 H4A 119.9
C5 C4 H4A 119.9
C1 C5 C4 120.7(7)
C1 C5 H5A 119.7
C4 C5 H5A 119.7
C43 O6 C32 119.7(8)
C7 C6 C10 117.5(7)
C7 C6 C1 121.8(6)
C10 C6 C1 120.7(6)
C6 C7 C8 120.2(7)
C6 C7 H7A 119.9
C8 C7 H7A 119.9
C14 O8 C37 117.6(6)
N2 C8 C7 121.6(7)
N2 C8 H8A 119.2
C7 C8 H8A 119.2
N2 C9 C10 121.2(7)
N2 C9 H9A 119.4
C10 C9 H9A 119.4
C9 C10 C6 120.0(7)
C9 C10 H10A 120.0
C6 C10 H10A 120.0
C26 O11 C41 118.9(6)
C16 C11 C12 116.7(6)
C16 C11 C35 123.1(6)
C12 C11 C35 120.2(6)
C20 O12 C39 118.3(5)
C13 C12 C11 121.3(7)
C13 C12 H12A 119.3
C11 C12 H12A 119.3
C12 C13 C14 119.1(7)
C12 C13 H13A 120.4
C14 C13 H13A 120.4
C15 C14 C13 120.5(7)
C15 C14 O8 115.8(7)
C13 C14 O8 123.8(7)
C16 C15 C14 120.1(7)
C16 C15 H15A 119.9
C14 C15 H15A 119.9
C15 C16 C11 122.3(7)
C15 C16 H16A 118.9
C11 C16 H16A 118.9
C18 C17 C22 117.8(7)
C18 C17 C36 121.6(6)
C22 C17 C36 120.5(6)
C19 C18 C17 121.7(6)
C19 C18 H18A 119.1
C17 C18 H18A 119.1
C18 C19 C20 119.9(7)
C18 C19 H19A 120.0
C20 C19 H19A 120.0
O12 C20 C21 125.2(6)
O12 C20 C19 114.3(6)
C21 C20 C19 120.5(7)
C20 C21 C22 118.9(6)
C20 C21 H21A 120.6
C22 C21 H21A 120.6
C17 C22 C21 121.2(6)
C17 C22 H22A 119.4
C21 C22 H22A 119.4
C24 C23 C28 117.3(6)
C24 C23 C36 121.7(6)
C28 C23 C36 120.9(6)
C23 C24 C25 122.3(7)
C23 C24 H24A 118.9
C25 C24 H24A 118.9
C24 C25 C26 118.6(7)
C24 C25 H25A 120.7
C26 C25 H25A 120.7
C27 C26 O11 115.0(7)
C27 C26 C25 120.1(7)
O11 C26 C25 124.9(7)
C26 C27 C28 120.6(7)
C26 C27 H27A 119.7
C28 C27 H27A 119.7
C27 C28 C23 121.0(7)
C27 C28 H28A 119.5
C23 C28 H28A 119.5
C34 C29 C30 117.7(7)
C34 C29 C35 120.6(6)
C30 C29 C35 121.7(6)
C31 C30 C29 121.1(7)
C31 C30 H30A 119.4
C29 C30 H30A 119.4
C32 C31 C30 120.7(7)
C32 C31 H31A 119.6
C30 C31 H31A 119.6
C31 C32 O6 115.1(7)
C31 C32 C33 120.2(7)
O6 C32 C33 124.7(7)
C32 C33 C34 119.0(8)
C32 C33 H33A 120.5
C34 C33 H33A 120.5
C29 C34 C33 121.3(7)
C29 C34 H34A 119.4
C33 C34 H34A 119.4
C36 C35 C11 122.4(7)
C36 C35 C29 122.0(6)
C11 C35 C29 115.7(6)
C35 C36 C23 122.5(6)
C35 C36 C17 121.3(6)
C23 C36 C17 116.1(6)
O8 C37 C38 110.3(8)
O8 C37 H37A 109.6
C38 C37 H37A 109.6
O8 C37 H37B 109.6
C38 C37 H37B 109.6
H37A C37 H37B 108.1
O4 C38 O1 122.7(9)
O4 C38 C37 122.6(10)
O1 C38 C37 114.4(9)
O12 C39 C40 114.0(6)
O12 C39 H39A 108.7
C40 C39 H39A 108.7
O12 C39 H39B 108.7
C40 C39 H39B 108.7
H39A C39 H39B 107.6
O5 C40 O10 122.8(7)
O5 C40 C39 119.4(7)
O10 C40 C39 117.8(7)
O11 C41 C42 113.9(6)
O11 C41 H41A 108.8
C42 C41 H41A 108.8
O11 C41 H41B 108.8
C42 C41 H41B 108.8
H41A C41 H41B 107.7
O7 C42 O9 124.7(7)
O7 C42 C41 117.7(7)
O9 C42 C41 117.7(7)
O6 C43 C44 120.7(10)
O6 C43 H43A 107.2
C44 C43 H43A 107.2
O6 C43 H43B 107.2
C44 C43 H43B 107.2
H43A C43 H43B 106.8
O2 C44 O3 127.2(10)
O2 C44 C43 121.5(11)
O3 C44 C43 111.2(10)

loop_
_geom_bond_atom_site_label_1
_geom_bond_atom_site_label_2
_geom_bond_distance
O1 C38 1.244(12)
O1 H1 0.8400
N1 C3 1.330(10)
N1 C4 1.335(9)
N1 H1A 0.8800
C1 C5 1.378(10)
C1 C2 1.389(10)
C1 C6 1.496(10)
O2 C44 1.125(12)
N2 C8 1.328(9)
N2 C9 1.343(9)
N2 H2A 0.8800
C2 C3 1.386(11)
C2 H2B 0.9500
O3 C44 1.316(12)
O3 H3B 0.8400
C3 H3A 0.9500
O4 C38 1.202(10)
C4 C5 1.380(10)
C4 H4A 0.9500
O5 C40 1.247(9)
C5 H5A 0.9500
O6 C43 1.321(11)
O6 C32 1.377(9)
C6 C7 1.377(10)
C6 C10 1.387(10)
O7 C42 1.235(9)
C7 C8 1.381(11)
C7 H7A 0.9500
O8 C14 1.392(9)
O8 C37 1.417(9)
C8 H8A 0.9500
O9 C42 1.290(9)
C9 C10 1.383(10)
C9 H9A 0.9500
O10 C40 1.263(9)
C10 H10A 0.9500
O11 C26 1.380(8)
O11 C41 1.429(9)
C11 C16 1.393(10)
C11 C12 1.406(10)
C11 C35 1.489(10)
O12 C20 1.382(8)
O12 C39 1.411(8)
C12 C13 1.382(11)
C12 H12A 0.9500
C13 C14 1.389(11)
C13 H13A 0.9500
C14 C15 1.362(10)
C15 C16 1.361(10)
C15 H15A 0.9500
C16 H16A 0.9500
C17 C18 1.388(9)
C17 C22 1.399(9)
C17 C36 1.498(10)
C18 C19 1.381(10)
C18 H18A 0.9500
C19 C20 1.386(10)
C19 H19A 0.9500
C20 C21 1.384(9)
C21 C22 1.411(10)
C21 H21A 0.9500
C22 H22A 0.9500
C23 C24 1.384(9)
C23 C28 1.398(10)
C23 C36 1.495(9)
C24 C25 1.391(9)
C24 H24A 0.9500
C25 C26 1.397(10)
C25 H25A 0.9500
C26 C27 1.363(10)
C27 C28 1.387(10)
C27 H27A 0.9500
C28 H28A 0.9500
C29 C34 1.380(10)
C29 C30 1.385(10)
C29 C35 1.501(10)
C30 C31 1.370(10)
C30 H30A 0.9500
C31 C32 1.355(10)
C31 H31A 0.9500
C32 C33 1.379(11)
C33 C34 1.394(11)
C33 H33A 0.9500
C34 H34A 0.9500
C35 C36 1.362(9)
C37 C38 1.468(13)
C37 H37A 0.9900
C37 H37B 0.9900
C39 C40 1.519(10)
C39 H39A 0.9900
C39 H39B 0.9900
C41 C42 1.515(11)
C41 H41A 0.9900
C41 H41B 0.9900
C43 C44 1.570(13)
C43 H43A 0.9900
C43 H43B 0.9900
C71 O72 1.459(14)
C71' O72' 1.463(14)
C73 O74 1.470(12)
C75 O76 1.456(13)

loop_
_geom_torsion_atom_site_label_1
_geom_torsion_atom_site_label_2
_geom_torsion_atom_site_label_3
_geom_torsion_atom_site_label_4
_geom_torsion
C5 C1 C2 C3 0.3(11)
C6 C1 C2 C3 -179.0(7)
C4 N1 C3 C2 -0.4(12)
C1 C2 C3 N1 -0.5(12)
C3 N1 C4 C5 1.4(11)
C2 C1 C5 C4 0.7(10)
C6 C1 C5 C4 180.0(7)
N1 C4 C5 C1 -1.6(11)
C5 C1 C6 C7 148.7(8)
C2 C1 C6 C7 -32.0(11)
C5 C1 C6 C10 -30.9(10)
C2 C1 C6 C10 148.4(7)
C10 C6 C7 C8 1.8(12)
C1 C6 C7 C8 -177.8(7)
C9 N2 C8 C7 -0.7(12)
C6 C7 C8 N2 -1.3(13)
C8 N2 C9 C10 2.1(11)
N2 C9 C10 C6 -1.6(11)
C7 C6 C10 C9 -0.4(11)
C1 C6 C10 C9 179.2(7)
C16 C11 C12 C13 -0.7(12)
C35 C11 C12 C13 -179.5(8)
C11 C12 C13 C14 -0.1(13)
C12 C13 C14 C15 -0.3(13)
C12 C13 C14 O8 179.1(8)
C37 O8 C14 C15 167.8(7)
C37 O8 C14 C13 -11.6(12)
C13 C14 C15 C16 1.6(12)
O8 C14 C15 C16 -177.8(7)
C14 C15 C16 C11 -2.5(12)
C12 C11 C16 C15 2.1(12)
C35 C11 C16 C15 -179.2(7)
C22 C17 C18 C19 1.3(10)
C36 C17 C18 C19 178.6(6)
C17 C18 C19 C20 -0.7(10)
C39 O12 C20 C21 -3.5(9)
C39 O12 C20 C19 175.6(6)
C18 C19 C20 O12 -179.1(6)
C18 C19 C20 C21 0.0(10)
O12 C20 C21 C22 179.0(6)
C19 C20 C21 C22 0.0(10)
C18 C17 C22 C21 -1.3(9)
C36 C17 C22 C21 -178.6(6)
C20 C21 C22 C17 0.7(10)
C28 C23 C24 C25 -2.5(9)
C36 C23 C24 C25 179.6(6)
C23 C24 C25 C26 2.0(9)
C41 O11 C26 C27 176.9(6)
C41 O11 C26 C25 -2.0(9)
C24 C25 C26 C27 -0.5(9)
C24 C25 C26 O11 178.4(6)
O11 C26 C27 C28 -179.5(6)
C25 C26 C27 C28 -0.5(10)
C26 C27 C28 C23 0.0(10)
C24 C23 C28 C27 1.5(9)
C36 C23 C28 C27 179.3(6)
C34 C29 C30 C31 0.4(11)
C35 C29 C30 C31 177.3(7)
C29 C30 C31 C32 -0.4(12)
C30 C31 C32 O6 -178.9(7)
C30 C31 C32 C33 0.4(13)
C43 O6 C32 C31 179.3(9)
C43 O6 C32 C33 0.0(13)
C31 C32 C33 C34 -0.4(13)
O6 C32 C33 C34 178.9(8)
C30 C29 C34 C33 -0.4(12)
C35 C29 C34 C33 -177.4(7)
C32 C33 C34 C29 0.4(13)
C16 C11 C35 C36 44.6(11)
C12 C11 C35 C36 -136.7(8)
C16 C11 C35 C29 -135.0(8)
C12 C11 C35 C29 43.6(10)
C34 C29 C35 C36 -137.6(8)
C30 C29 C35 C36 45.6(10)
C34 C29 C35 C11 42.1(10)
C30 C29 C35 C11 -134.7(7)
C11 C35 C36 C23 -167.5(6)
C29 C35 C36 C23 12.1(10)
C11 C35 C36 C17 14.8(10)
C29 C35 C36 C17 -165.5(6)
C24 C23 C36 C35 -138.4(7)
C28 C23 C36 C35 43.9(9)
C24 C23 C36 C17 39.4(8)
C28 C23 C36 C17 -138.4(6)
C18 C17 C36 C35 42.0(9)
C22 C17 C36 C35 -140.9(7)
C18 C17 C36 C23 -135.8(6)
C22 C17 C36 C23 41.3(8)
C14 O8 C37 C38 -176.1(7)
O8 C37 C38 O4 160.7(9)
O8 C37 C38 O1 -25.4(14)
C20 O12 C39 C40 88.7(8)
O12 C39 C40 O5 165.2(8)
O12 C39 C40 O10 -12.9(10)
C26 O11 C41 C42 88.8(7)
O11 C41 C42 O7 167.5(7)
O11 C41 C42 O9 -11.8(10)
C32 O6 C43 C44 -84.0(13)
O6 C43 C44 O2 -179.2(12)
O6 C43 C44 O3 -2.0(15)
